data_7706094
loop_
_publ_author_name
'Khan, Ashiq'
'Paul, Kamaldeep'
'Singh, Iqubal'
'Jasinski, Jerry P.'
'Smolenski, Victoria A.'
'Hotchkiss, Ethan P.'
'Kelley, Patrick T.'
'Shalit, Zachary A.'
'Kaur, Manpreet'
'Banerjee, Somesh'
'Roy, Partha'
'Sharma, Rekha'

_publ_section_title
;
 Copper(I) and silver(I) complexes of anthraldehyde thiosemicarbazone:
 synthesis, structure elucidation, <i>in vitro</i>
 anti-tuberculosis/cytotoxic activity and interactions with DNA/HSA.
;
_journal_issue 47
_journal_name_full 'Dalton transactions (Cambridge, England : 2003)'
_journal_page_first 17350
_journal_page_last 17367
_journal_paper_doi 10.1039/d0dt03104f
_journal_volume 49
_journal_year 2020
_chemical_formula_moiety 'C68 H56 Ag2 Br2 N6 P2 S2'
_chemical_formula_sum 'C68 H56 Ag2 Br2 N6 P2 S2'
_chemical_formula_weight 1458.80
_chemical_name_systematic RS-AR-12
_space_group_crystal_system triclinic
_space_group_IT_number 2
_space_group_name_Hall '-P 1'
_space_group_name_H-M_alt 'P -1'
_atom_sites_solution_hydrogens geom
_atom_sites_solution_primary dual
_audit_creation_date 2020-10-08
_audit_creation_method
;
Olex2 1.2
(compiled 2018.05.29 svn.r3508 for OlexSys, GUI svn.r5506)
;
_audit_update_record
;
2020-10-08 deposited with the CCDC.	2020-10-20 downloaded from the CCDC.
;
_cell_angle_alpha 72.548(4)
_cell_angle_beta 72.022(4)
_cell_angle_gamma 75.693(3)
_cell_formula_units_Z 1
_cell_length_a 10.7478(4)
_cell_length_b 11.3867(4)
_cell_length_c 13.6861(7)
_cell_measurement_reflns_used 5594
_cell_measurement_temperature 173(2)
_cell_measurement_theta_max 32.3710
_cell_measurement_theta_min 3.4320
_cell_volume 1497.61(12)
_computing_cell_refinement
;
CrysAlisPro, Agilent Technologies,
Version 1.171.37.34 (release 22-05-2014 CrysAlis171 .NET)
(compiled May 22 2014,16:03:01)
;
_computing_data_collection
;
CrysAlisPro, Agilent Technologies,
Version 1.171.37.34 (release 22-05-2014 CrysAlis171 .NET)
(compiled May 22 2014,16:03:01)
;
_computing_data_reduction
;
CrysAlisPro, Agilent Technologies,
Version 1.171.37.34 (release 22-05-2014 CrysAlis171 .NET)
(compiled May 22 2014,16:03:01)
;
_computing_molecular_graphics 'Olex2 (Dolomanov et al., 2009)'
_computing_publication_material 'Olex2 (Dolomanov et al., 2009)'
_computing_structure_refinement 'ShelXL (Sheldrick, 2015)'
_computing_structure_solution 'ShelXT (Sheldrick, 2015)'
_diffrn_ambient_temperature 173(2)
_diffrn_detector_area_resol_mean 16.0416
_diffrn_detector_type Eos
_diffrn_measured_fraction_theta_full 0.997
_diffrn_measured_fraction_theta_max 0.893
_diffrn_measurement_details
;
#__ type_ start__ end____ width___ exp.time_
  1 omega  -40.00    6.00   1.0000    2.9950
omega____ theta____ kappa____ phi______ frames
    -       25.9925  -57.0000  -60.0000 46

#__ type_ start__ end____ width___ exp.time_
  2 omega   39.00   65.00   1.0000    2.9950
omega____ theta____ kappa____ phi______ frames
    -       25.9925  -99.0000 -120.0000 26

#__ type_ start__ end____ width___ exp.time_
  3 omega  -26.00    0.00   1.0000    2.9950
omega____ theta____ kappa____ phi______ frames
    -      -23.8050  -77.0000    0.0000 26

#__ type_ start__ end____ width___ exp.time_
  4 omega  -41.00   53.00   1.0000    2.9950
omega____ theta____ kappa____ phi______ frames
    -       25.9925  -77.0000   90.0000 94

#__ type_ start__ end____ width___ exp.time_
  5 omega   -8.00   42.00   1.0000    2.9950
omega____ theta____ kappa____ phi______ frames
    -      -23.8050   66.0000  157.0000 50

#__ type_ start__ end____ width___ exp.time_
  6 omega   -1.00   89.00   1.0000    2.9950
omega____ theta____ kappa____ phi______ frames
    -       25.9925   77.0000    0.0000 90

#__ type_ start__ end____ width___ exp.time_
  7 omega   68.00   93.00   1.0000    2.9950
omega____ theta____ kappa____ phi______ frames
    -       25.9925  178.0000   30.0000 25

#__ type_ start__ end____ width___ exp.time_
  8 omega   -1.00   92.00   1.0000    2.9950
omega____ theta____ kappa____ phi______ frames
    -       25.9925   77.0000 -150.0000 93

#__ type_ start__ end____ width___ exp.time_
  9 omega  -76.00  -51.00   1.0000    2.9950
omega____ theta____ kappa____ phi______ frames
    -      -23.8050  -77.0000    0.0000 25

#__ type_ start__ end____ width___ exp.time_
 10 omega  -86.00  -61.00   1.0000    2.9950
omega____ theta____ kappa____ phi______ frames
    -      -23.8050  -57.0000  120.0000 25
;
_diffrn_measurement_device 'four-circle diffractometer'
_diffrn_measurement_device_type 'Rigaku Oxford Diffraction Gemini Eos'
_diffrn_measurement_method '\w scans'
_diffrn_radiation_type MoK\a
_diffrn_radiation_wavelength 0.71073
_diffrn_reflns_av_R_equivalents 0.0314
_diffrn_reflns_av_unetI/netI 0.0524
_diffrn_reflns_Laue_measured_fraction_full 0.997
_diffrn_reflns_Laue_measured_fraction_max 0.893
_diffrn_reflns_limit_h_max 15
_diffrn_reflns_limit_h_min -16
_diffrn_reflns_limit_k_max 17
_diffrn_reflns_limit_k_min -17
_diffrn_reflns_limit_l_max 20
_diffrn_reflns_limit_l_min -20
_diffrn_reflns_number 19662
_diffrn_reflns_point_group_measured_fraction_full 0.997
_diffrn_reflns_point_group_measured_fraction_max 0.893
_diffrn_reflns_theta_full 26.000
_diffrn_reflns_theta_max 32.751
_diffrn_reflns_theta_min 3.226
_exptl_absorpt_coefficient_mu 2.159
_exptl_absorpt_correction_T_max 1.00000
_exptl_absorpt_correction_T_min 0.48960
_exptl_absorpt_correction_type multi-scan
_exptl_absorpt_process_details
;
CrysAlisPro, Agilent Technologies,
Version 1.171.37.34 (release 22-05-2014 CrysAlis171 .NET)
(compiled May 22 2014,16:03:01)
Empirical absorption correction using spherical harmonics,
 implemented in SCALE3 ABSPACK scaling algorithm.
;
_exptl_crystal_colour 'clear orange'
_exptl_crystal_colour_lustre clear
_exptl_crystal_colour_primary orange
_exptl_crystal_density_diffrn 1.618
_exptl_crystal_density_method 'not measured'
_exptl_crystal_description plate
_exptl_crystal_F_000 732
_exptl_crystal_size_max 0.55
_exptl_crystal_size_mid 0.31
_exptl_crystal_size_min 0.18
_refine_diff_density_max 0.774
_refine_diff_density_min -0.610
_refine_diff_density_rms 0.095
_refine_ls_extinction_method none
_refine_ls_goodness_of_fit_ref 1.025
_refine_ls_hydrogen_treatment constr
_refine_ls_matrix_type full
_refine_ls_number_parameters 370
_refine_ls_number_reflns 9882
_refine_ls_number_restraints 0
_refine_ls_restrained_S_all 1.025
_refine_ls_R_factor_all 0.0617
_refine_ls_R_factor_gt 0.0378
_refine_ls_shift/su_max 0.002
_refine_ls_shift/su_mean 0.000
_refine_ls_structure_factor_coef Fsqd
_refine_ls_weighting_details 'w=1/[\s^2^(Fo^2^)+(0.0355P)^2^] where P=(Fo^2^+2Fc^2^)/3'
_refine_ls_weighting_scheme calc
_refine_ls_wR_factor_gt 0.0762
_refine_ls_wR_factor_ref 0.0871
_reflns_Friedel_coverage 0.000
_reflns_number_gt 7428
_reflns_number_total 9882
_reflns_threshold_expression 'I > 2\s(I)'
_cod_data_source_file d0dt03104f2.cif
_cod_data_source_block rs-ar-12
_cod_original_cell_volume 1497.60(12)
_cod_database_code 7706094
_shelx_shelxl_version_number 2018/1
_shelx_space_group_comment
;
The symmetry employed for this shelxl refinement is uniquely defined
by the following loop, which should always be used as a source of
symmetry information in preference to the above space-group names.
They are only intended as comments.
;
_olex2_refinement_description
;
1. Fixed Uiso
 At 1.2 times of:
  All C(H) groups, All N(H) groups, All N(H,H) groups
2.a Aromatic/amide H refined with riding coordinates:
 N1(H1), C2(H2), C5(H5), C6(H6), C7(H7), C8(H8), C10(H10), C12(H12), C13(H13),
 C14(H14), C15(H15), C18(H18), C19(H19), C20(H20), C21(H21), C22(H22), C24(H24),
  C25(H25), C26(H26), C27(H27), C28(H28), C30(H30), C31(H31), C32(H32),
 C33(H33), C34(H34)
2.b X=CH2 refined with riding coordinates:
 N3(H3A,H3B)
;
_olex2_exptl_crystal_mounting_method 'Polymer Loop'
_olex2_submission_special_instructions 'No special instructions were received'

loop_
_space_group_symop_operation_xyz
'x, y, z'
'-x, -y, -z'

loop_
_atom_site_label
_atom_site_type_symbol
_atom_site_fract_x
_atom_site_fract_y
_atom_site_fract_z
_atom_site_U_iso_or_equiv
_atom_site_adp_type
_atom_site_occupancy
_atom_site_site_symmetry_order
_atom_site_calc_flag
_atom_site_refinement_flags_posn
_atom_site_refinement_flags_adp
_atom_site_refinement_flags_occupancy
_atom_site_disorder_assembly
_atom_site_disorder_group
Ag1 Ag 0.38616(2) 0.61312(2) 0.52741(2) 0.02887(6) Uani 1 1 d . . . . .
Br1 Br 0.44089(2) 0.53992(2) 0.34978(2) 0.02846(6) Uani 1 1 d . . . . .
S1 S 0.45306(7) 0.82715(6) 0.49506(4) 0.03396(15) Uani 1 1 d . . . . .
P1 P 0.16662(6) 0.62145(6) 0.65179(4) 0.02361(12) Uani 1 1 d . . . . .
N1 N 0.54944(19) 0.82161(17) 0.29399(13) 0.0235(4) Uani 1 1 d . . . . .
H1 H 0.527298 0.746994 0.313550 0.028 Uiso 1 1 calc R . . . .
N2 N 0.60378(19) 0.87178(17) 0.18794(14) 0.0235(4) Uani 1 1 d . . . . .
N3 N 0.5727(2) 0.99233(18) 0.33614(15) 0.0333(5) Uani 1 1 d . . . . .
H3A H 0.612503 1.020863 0.269281 0.040 Uiso 1 1 calc R . . . .
H3B H 0.561244 1.035690 0.382658 0.040 Uiso 1 1 calc R . . . .
C1 C 0.5302(2) 0.8842(2) 0.36672(16) 0.0220(4) Uani 1 1 d . . . . .
C2 C 0.6080(2) 0.8028(2) 0.12795(16) 0.0245(5) Uani 1 1 d . . . . .
H2 H 0.580641 0.724216 0.162821 0.029 Uiso 1 1 calc R . . . .
C3 C 0.6497(2) 0.8303(2) 0.01232(16) 0.0240(4) Uani 1 1 d . . . . .
C4 C 0.6549(2) 0.7319(2) -0.03331(17) 0.0265(5) Uani 1 1 d . . . . .
C5 C 0.6519(3) 0.6053(2) 0.0246(2) 0.0389(6) Uani 1 1 d . . . . .
H5 H 0.650356 0.582851 0.097626 0.047 Uiso 1 1 calc R . . . .
C6 C 0.6511(3) 0.5162(3) -0.0223(2) 0.0483(7) Uani 1 1 d . . . . .
H6 H 0.650899 0.432354 0.018418 0.058 Uiso 1 1 calc R . . . .
C7 C 0.6506(3) 0.5445(3) -0.1295(2) 0.0519(8) Uani 1 1 d . . . . .
H7 H 0.646578 0.481337 -0.160065 0.062 Uiso 1 1 calc R . . . .
C8 C 0.6560(3) 0.6614(3) -0.1878(2) 0.0415(6) Uani 1 1 d . . . . .
H8 H 0.653877 0.680852 -0.259903 0.050 Uiso 1 1 calc R . . . .
C9 C 0.6648(2) 0.7579(2) -0.14454(18) 0.0310(5) Uani 1 1 d . . . . .
C10 C 0.6861(2) 0.8750(3) -0.20816(18) 0.0331(6) Uani 1 1 d . . . . .
H10 H 0.693286 0.891754 -0.281818 0.040 Uiso 1 1 calc R . . . .
C11 C 0.6973(2) 0.9684(2) -0.16715(17) 0.0286(5) Uani 1 1 d . . . . .
C12 C 0.7314(2) 1.0852(3) -0.23511(19) 0.0370(6) Uani 1 1 d . . . . .
H12 H 0.748517 1.097717 -0.309559 0.044 Uiso 1 1 calc R . . . .
C13 C 0.7398(3) 1.1775(3) -0.1960(2) 0.0382(6) Uani 1 1 d . . . . .
H13 H 0.764936 1.253290 -0.242532 0.046 Uiso 1 1 calc R . . . .
C14 C 0.7109(3) 1.1606(2) -0.0852(2) 0.0366(6) Uani 1 1 d . . . . .
H14 H 0.714303 1.226840 -0.057783 0.044 Uiso 1 1 calc R . . . .
C15 C 0.6784(2) 1.0517(2) -0.01697(18) 0.0297(5) Uani 1 1 d . . . . .
H15 H 0.657851 1.044111 0.057097 0.036 Uiso 1 1 calc R . . . .
C16 C 0.6743(2) 0.9489(2) -0.05411(17) 0.0242(5) Uani 1 1 d . . . . .
C17 C 0.0328(2) 0.6947(2) 0.58604(17) 0.0279(5) Uani 1 1 d . . . . .
C18 C -0.0743(3) 0.6390(3) 0.59931(19) 0.0362(6) Uani 1 1 d . . . . .
H18 H -0.081665 0.558710 0.645859 0.043 Uiso 1 1 calc R . . . .
C19 C -0.1704(3) 0.6998(3) 0.5450(2) 0.0466(7) Uani 1 1 d . . . . .
H19 H -0.242823 0.660759 0.553519 0.056 Uiso 1 1 calc R . . . .
C20 C -0.1615(3) 0.8167(3) 0.4787(2) 0.0510(8) Uani 1 1 d . . . . .
H20 H -0.229079 0.859304 0.443213 0.061 Uiso 1 1 calc R . . . .
C21 C -0.0545(3) 0.8719(3) 0.4639(2) 0.0516(8) Uani 1 1 d . . . . .
H21 H -0.047661 0.952058 0.417103 0.062 Uiso 1 1 calc R . . . .
C22 C 0.0430(3) 0.8110(3) 0.5167(2) 0.0419(7) Uani 1 1 d . . . . .
H22 H 0.117190 0.849044 0.505478 0.050 Uiso 1 1 calc R . . . .
C23 C 0.1134(2) 0.4790(2) 0.74341(17) 0.0260(5) Uani 1 1 d . . . . .
C24 C 0.0406(3) 0.4733(3) 0.8470(2) 0.0428(7) Uani 1 1 d . . . . .
H24 H 0.017411 0.545675 0.874051 0.051 Uiso 1 1 calc R . . . .
C25 C 0.0013(3) 0.3619(3) 0.9117(2) 0.0504(8) Uani 1 1 d . . . . .
H25 H -0.047195 0.358128 0.983235 0.061 Uiso 1 1 calc R . . . .
C26 C 0.0321(3) 0.2574(2) 0.8730(2) 0.0390(6) Uani 1 1 d . . . . .
H26 H 0.003907 0.181825 0.917220 0.047 Uiso 1 1 calc R . . . .
C27 C 0.1038(3) 0.2627(2) 0.7703(2) 0.0421(7) Uani 1 1 d . . . . .
H27 H 0.124747 0.190644 0.743168 0.051 Uiso 1 1 calc R . . . .
C28 C 0.1460(3) 0.3731(2) 0.7055(2) 0.0376(6) Uani 1 1 d . . . . .
H28 H 0.197489 0.375427 0.634923 0.045 Uiso 1 1 calc R . . . .
C29 C 0.1538(2) 0.7232(2) 0.73609(16) 0.0227(4) Uani 1 1 d . . . . .
C30 C 0.2655(2) 0.7157(2) 0.77136(17) 0.0248(5) Uani 1 1 d . . . . .
H30 H 0.343405 0.657420 0.752509 0.030 Uiso 1 1 calc R . . . .
C31 C 0.2629(2) 0.7925(2) 0.83335(17) 0.0261(5) Uani 1 1 d . . . . .
H31 H 0.338437 0.785437 0.858196 0.031 Uiso 1 1 calc R . . . .
C32 C 0.1513(2) 0.8798(2) 0.85962(18) 0.0276(5) Uani 1 1 d . . . . .
H32 H 0.150845 0.933570 0.901079 0.033 Uiso 1 1 calc R . . . .
C33 C 0.0404(2) 0.8882(2) 0.82520(19) 0.0323(5) Uani 1 1 d . . . . .
H33 H -0.036463 0.947888 0.843186 0.039 Uiso 1 1 calc R . . . .
C34 C 0.0413(2) 0.8101(2) 0.76470(18) 0.0287(5) Uani 1 1 d . . . . .
H34 H -0.035767 0.815662 0.742341 0.034 Uiso 1 1 calc R . . . .

loop_
_atom_site_aniso_label
_atom_site_aniso_U_11
_atom_site_aniso_U_22
_atom_site_aniso_U_33
_atom_site_aniso_U_23
_atom_site_aniso_U_13
_atom_site_aniso_U_12
Ag1 0.03001(10) 0.03062(10) 0.02420(9) -0.00820(7) 0.00043(7) -0.00941(7)
Br1 0.04058(15) 0.02436(12) 0.02237(11) -0.00551(9) -0.01118(10) -0.00507(10)
S1 0.0556(4) 0.0311(3) 0.0175(2) -0.0070(2) 0.0022(3) -0.0248(3)
P1 0.0232(3) 0.0293(3) 0.0187(2) -0.0048(2) -0.0019(2) -0.0104(2)
N1 0.0311(10) 0.0240(9) 0.0160(8) -0.0036(7) -0.0032(7) -0.0109(8)
N2 0.0252(10) 0.0285(10) 0.0165(8) -0.0032(7) -0.0038(7) -0.0088(8)
N3 0.0526(14) 0.0323(11) 0.0193(9) -0.0044(8) -0.0030(9) -0.0250(10)
C1 0.0247(11) 0.0219(10) 0.0203(9) -0.0030(8) -0.0072(8) -0.0065(8)
C2 0.0278(12) 0.0264(11) 0.0184(9) -0.0040(9) -0.0040(9) -0.0077(9)
C3 0.0209(11) 0.0331(12) 0.0184(9) -0.0061(9) -0.0054(8) -0.0054(9)
C4 0.0237(11) 0.0352(12) 0.0206(10) -0.0102(9) -0.0037(9) -0.0028(9)
C5 0.0527(18) 0.0394(15) 0.0267(12) -0.0099(11) -0.0107(12) -0.0085(12)
C6 0.068(2) 0.0387(16) 0.0417(16) -0.0162(13) -0.0148(15) -0.0064(14)
C7 0.068(2) 0.0530(19) 0.0441(16) -0.0297(15) -0.0125(16) -0.0073(16)
C8 0.0429(16) 0.0584(18) 0.0271(12) -0.0219(13) -0.0058(11) -0.0053(13)
C9 0.0265(12) 0.0463(15) 0.0212(10) -0.0130(10) -0.0040(9) -0.0045(10)
C10 0.0256(12) 0.0515(16) 0.0190(10) -0.0085(11) -0.0049(9) -0.0017(11)
C11 0.0197(11) 0.0423(14) 0.0194(10) -0.0017(10) -0.0051(8) -0.0042(10)
C12 0.0265(13) 0.0516(16) 0.0226(11) 0.0058(11) -0.0070(10) -0.0056(11)
C13 0.0324(14) 0.0399(15) 0.0324(13) 0.0092(11) -0.0086(11) -0.0102(11)
C14 0.0405(15) 0.0330(13) 0.0358(13) -0.0008(11) -0.0124(12) -0.0114(11)
C15 0.0307(13) 0.0346(13) 0.0239(11) -0.0018(10) -0.0092(10) -0.0092(10)
C16 0.0179(10) 0.0320(12) 0.0207(10) -0.0038(9) -0.0050(8) -0.0040(9)
C17 0.0270(12) 0.0386(13) 0.0194(10) -0.0069(9) -0.0050(9) -0.0091(10)
C18 0.0349(14) 0.0508(16) 0.0260(11) -0.0058(11) -0.0061(10) -0.0191(12)
C19 0.0336(15) 0.081(2) 0.0336(13) -0.0154(15) -0.0121(12) -0.0189(15)
C20 0.0420(17) 0.080(2) 0.0331(14) -0.0125(15) -0.0213(13) -0.0001(16)
C21 0.064(2) 0.0507(18) 0.0382(15) 0.0022(14) -0.0235(15) -0.0087(16)
C22 0.0480(17) 0.0484(16) 0.0305(13) 0.0031(12) -0.0160(12) -0.0183(13)
C23 0.0263(12) 0.0307(12) 0.0218(10) -0.0053(9) -0.0045(9) -0.0097(9)
C24 0.0589(19) 0.0411(15) 0.0292(12) -0.0124(11) 0.0049(12) -0.0255(14)
C25 0.068(2) 0.0513(18) 0.0270(13) -0.0041(13) 0.0076(13) -0.0323(16)
C26 0.0429(16) 0.0321(14) 0.0371(14) 0.0023(11) -0.0056(12) -0.0166(12)
C27 0.0535(18) 0.0285(13) 0.0409(15) -0.0086(12) -0.0050(13) -0.0094(12)
C28 0.0460(16) 0.0340(14) 0.0275(12) -0.0083(11) 0.0014(11) -0.0096(12)
C29 0.0241(11) 0.0256(11) 0.0174(9) -0.0011(8) -0.0034(8) -0.0101(9)
C30 0.0218(11) 0.0254(11) 0.0247(10) -0.0035(9) -0.0051(9) -0.0041(8)
C31 0.0265(12) 0.0267(11) 0.0257(11) -0.0014(9) -0.0077(9) -0.0105(9)
C32 0.0311(13) 0.0266(11) 0.0261(11) -0.0057(9) -0.0051(9) -0.0102(9)
C33 0.0278(13) 0.0333(13) 0.0342(12) -0.0125(11) -0.0062(10) 0.0005(10)
C34 0.0214(11) 0.0382(13) 0.0279(11) -0.0087(10) -0.0079(9) -0.0049(10)

loop_
_atom_type_symbol
_atom_type_description
_atom_type_scat_dispersion_real
_atom_type_scat_dispersion_imag
_atom_type_scat_source
C C 0.0033 0.0016 'International Tables Vol C Tables 4.2.6.8 and 6.1.1.4'
H H 0.0000 0.0000 'International Tables Vol C Tables 4.2.6.8 and 6.1.1.4'
Ag Ag -0.8971 1.1015 'International Tables Vol C Tables 4.2.6.8 and 6.1.1.4'
Br Br -0.2901 2.4595 'International Tables Vol C Tables 4.2.6.8 and 6.1.1.4'
N N 0.0061 0.0033 'International Tables Vol C Tables 4.2.6.8 and 6.1.1.4'
P P 0.1023 0.0942 'International Tables Vol C Tables 4.2.6.8 and 6.1.1.4'
S S 0.1246 0.1234 'International Tables Vol C Tables 4.2.6.8 and 6.1.1.4'

loop_
_geom_angle_atom_site_label_1
_geom_angle_atom_site_label_2
_geom_angle_atom_site_label_3
_geom_angle
_geom_angle_site_symmetry_1
_geom_angle_site_symmetry_3
_geom_angle_publ_flag
Br1 Ag1 Ag1 52.183(8) 2_666 2_666 ?
Br1 Ag1 Ag1 56.731(8) . 2_666 ?
Br1 Ag1 Br1 108.914(9) . 2_666 ?
S1 Ag1 Ag1 118.188(19) . 2_666 ?
S1 Ag1 Br1 112.396(15) . . ?
S1 Ag1 Br1 100.046(18) . 2_666 ?
P1 Ag1 Ag1 132.398(17) . 2_666 ?
P1 Ag1 Br1 104.498(15) . 2_666 ?
P1 Ag1 Br1 122.854(17) . . ?
P1 Ag1 S1 105.53(2) . . ?
Ag1 Br1 Ag1 71.088(9) . 2_666 ?
C1 S1 Ag1 112.78(8) . . ?
C17 P1 Ag1 112.69(8) . . ?
C23 P1 Ag1 120.40(8) . . ?
C23 P1 C17 104.70(11) . . ?
C29 P1 Ag1 108.74(7) . . ?
C29 P1 C17 104.17(11) . . ?
C29 P1 C23 104.74(10) . . ?
N2 N1 H1 119.4 . . ?
C1 N1 H1 119.4 . . ?
C1 N1 N2 121.17(18) . . ?
C2 N2 N1 113.09(18) . . ?
H3A N3 H3B 120.0 . . ?
C1 N3 H3A 120.0 . . ?
C1 N3 H3B 120.0 . . ?
N1 C1 S1 120.96(16) . . ?
N3 C1 S1 120.93(18) . . ?
N3 C1 N1 118.10(19) . . ?
N2 C2 H2 116.0 . . ?
N2 C2 C3 127.9(2) . . ?
C3 C2 H2 116.0 . . ?
C4 C3 C2 115.8(2) . . ?
C16 C3 C2 124.3(2) . . ?
C16 C3 C4 119.75(19) . . ?
C3 C4 C5 124.0(2) . . ?
C3 C4 C9 119.7(2) . . ?
C5 C4 C9 116.4(2) . . ?
C4 C5 H5 119.3 . . ?
C6 C5 C4 121.4(2) . . ?
C6 C5 H5 119.3 . . ?
C5 C6 H6 119.1 . . ?
C5 C6 C7 121.8(3) . . ?
C7 C6 H6 119.1 . . ?
C6 C7 H7 120.4 . . ?
C8 C7 C6 119.2(3) . . ?
C8 C7 H7 120.4 . . ?
C7 C8 H8 119.2 . . ?
C7 C8 C9 121.6(2) . . ?
C9 C8 H8 119.2 . . ?
C8 C9 C4 119.3(2) . . ?
C10 C9 C4 119.3(2) . . ?
C10 C9 C8 121.4(2) . . ?
C9 C10 H10 119.1 . . ?
C9 C10 C11 121.7(2) . . ?
C11 C10 H10 119.1 . . ?
C10 C11 C12 121.1(2) . . ?
C10 C11 C16 120.0(2) . . ?
C12 C11 C16 118.9(2) . . ?
C11 C12 H12 119.2 . . ?
C13 C12 C11 121.6(2) . . ?
C13 C12 H12 119.2 . . ?
C12 C13 H13 120.3 . . ?
C12 C13 C14 119.4(2) . . ?
C14 C13 H13 120.3 . . ?
C13 C14 H14 119.3 . . ?
C15 C14 C13 121.5(3) . . ?
C15 C14 H14 119.3 . . ?
C14 C15 H15 119.3 . . ?
C14 C15 C16 121.4(2) . . ?
C16 C15 H15 119.3 . . ?
C3 C16 C11 118.8(2) . . ?
C3 C16 C15 124.3(2) . . ?
C15 C16 C11 116.9(2) . . ?
C18 C17 P1 123.80(18) . . ?
C22 C17 P1 117.00(19) . . ?
C22 C17 C18 119.2(2) . . ?
C17 C18 H18 119.9 . . ?
C19 C18 C17 120.2(2) . . ?
C19 C18 H18 119.9 . . ?
C18 C19 H19 119.9 . . ?
C20 C19 C18 120.3(3) . . ?
C20 C19 H19 119.9 . . ?
C19 C20 H20 120.0 . . ?
C19 C20 C21 119.9(3) . . ?
C21 C20 H20 120.0 . . ?
C20 C21 H21 119.9 . . ?
C20 C21 C22 120.2(3) . . ?
C22 C21 H21 119.9 . . ?
C17 C22 H22 119.9 . . ?
C21 C22 C17 120.2(3) . . ?
C21 C22 H22 119.9 . . ?
C24 C23 P1 123.3(2) . . ?
C28 C23 P1 117.52(18) . . ?
C28 C23 C24 119.1(2) . . ?
C23 C24 H24 119.9 . . ?
C23 C24 C25 120.1(3) . . ?
C25 C24 H24 119.9 . . ?
C24 C25 H25 119.8 . . ?
C26 C25 C24 120.5(3) . . ?
C26 C25 H25 119.8 . . ?
C25 C26 H26 120.2 . . ?
C27 C26 C25 119.6(2) . . ?
C27 C26 H26 120.2 . . ?
C26 C27 H27 119.8 . . ?
C26 C27 C28 120.4(3) . . ?
C28 C27 H27 119.8 . . ?
C23 C28 C27 120.2(2) . . ?
C23 C28 H28 119.9 . . ?
C27 C28 H28 119.9 . . ?
C30 C29 P1 117.67(18) . . ?
C34 C29 P1 123.88(17) . . ?
C34 C29 C30 118.4(2) . . ?
C29 C30 H30 119.8 . . ?
C31 C30 C29 120.3(2) . . ?
C31 C30 H30 119.8 . . ?
C30 C31 H31 119.7 . . ?
C30 C31 C32 120.6(2) . . ?
C32 C31 H31 119.7 . . ?
C31 C32 H32 120.2 . . ?
C31 C32 C33 119.6(2) . . ?
C33 C32 H32 120.2 . . ?
C32 C33 H33 119.9 . . ?
C34 C33 C32 120.2(2) . . ?
C34 C33 H33 119.9 . . ?
C29 C34 H34 119.6 . . ?
C33 C34 C29 120.8(2) . . ?
C33 C34 H34 119.6 . . ?

loop_
_geom_bond_atom_site_label_1
_geom_bond_atom_site_label_2
_geom_bond_distance
_geom_bond_site_symmetry_2
_geom_bond_publ_flag
Ag1 Ag1 3.1777(4) 2_666 ?
Ag1 Br1 2.8086(3) 2_666 ?
Ag1 Br1 2.6535(3) . ?
Ag1 S1 2.5836(6) . ?
Ag1 P1 2.4456(6) . ?
S1 C1 1.696(2) . ?
P1 C17 1.825(2) . ?
P1 C23 1.824(2) . ?
P1 C29 1.821(2) . ?
N1 H1 0.8800 . ?
N1 N2 1.385(2) . ?
N1 C1 1.329(3) . ?
N2 C2 1.280(3) . ?
N3 H3A 0.8800 . ?
N3 H3B 0.8800 . ?
N3 C1 1.324(3) . ?
C2 H2 0.9500 . ?
C2 C3 1.462(3) . ?
C3 C4 1.420(3) . ?
C3 C16 1.418(3) . ?
C4 C5 1.424(3) . ?
C4 C9 1.436(3) . ?
C5 H5 0.9500 . ?
C5 C6 1.356(4) . ?
C6 H6 0.9500 . ?
C6 C7 1.406(4) . ?
C7 H7 0.9500 . ?
C7 C8 1.335(4) . ?
C8 H8 0.9500 . ?
C8 C9 1.430(4) . ?
C9 C10 1.386(4) . ?
C10 H10 0.9500 . ?
C10 C11 1.387(4) . ?
C11 C12 1.434(3) . ?
C11 C16 1.445(3) . ?
C12 H12 0.9500 . ?
C12 C13 1.347(4) . ?
C13 H13 0.9500 . ?
C13 C14 1.413(4) . ?
C14 H14 0.9500 . ?
C14 C15 1.361(3) . ?
C15 H15 0.9500 . ?
C15 C16 1.424(3) . ?
C17 C18 1.386(3) . ?
C17 C22 1.386(3) . ?
C18 H18 0.9500 . ?
C18 C19 1.382(4) . ?
C19 H19 0.9500 . ?
C19 C20 1.373(4) . ?
C20 H20 0.9500 . ?
C20 C21 1.376(4) . ?
C21 H21 0.9500 . ?
C21 C22 1.382(4) . ?
C22 H22 0.9500 . ?
C23 C24 1.383(3) . ?
C23 C28 1.378(3) . ?
C24 H24 0.9500 . ?
C24 C25 1.390(4) . ?
C25 H25 0.9500 . ?
C25 C26 1.371(4) . ?
C26 H26 0.9500 . ?
C26 C27 1.370(4) . ?
C27 H27 0.9500 . ?
C27 C28 1.391(3) . ?
C28 H28 0.9500 . ?
C29 C30 1.401(3) . ?
C29 C34 1.394(3) . ?
C30 H30 0.9500 . ?
C30 C31 1.380(3) . ?
C31 H31 0.9500 . ?
C31 C32 1.383(3) . ?
C32 H32 0.9500 . ?
C32 C33 1.384(3) . ?
C33 H33 0.9500 . ?
C33 C34 1.382(3) . ?
C34 H34 0.9500 . ?

loop_
_geom_hbond_atom_site_label_D
_geom_hbond_atom_site_label_H
_geom_hbond_atom_site_label_A
_geom_hbond_distance_DH
_geom_hbond_distance_HA
_geom_hbond_distance_DA
_geom_hbond_angle_DHA
_geom_hbond_site_symmetry_A
_geom_hbond_publ_flag
N1 H1 Br1 0.88 2.60 3.4732(18) 171.2 . yes
N3 H3B S1 0.88 2.56 3.437(2) 174.2 2_676 yes
C15 H15 N2 0.95 2.28 2.947(3) 126.4 . yes

loop_
_geom_torsion_atom_site_label_1
_geom_torsion_atom_site_label_2
_geom_torsion_atom_site_label_3
_geom_torsion_atom_site_label_4
_geom_torsion
_geom_torsion_site_symmetry_1
_geom_torsion_site_symmetry_2
_geom_torsion_site_symmetry_3
_geom_torsion_site_symmetry_4
_geom_torsion_publ_flag
Ag1 S1 C1 N1 0.9(2) . . . . ?
Ag1 S1 C1 N3 -179.18(17) . . . . ?
Ag1 P1 C17 C18 125.9(2) . . . . ?
Ag1 P1 C17 C22 -52.0(2) . . . . ?
Ag1 P1 C23 C24 141.1(2) . . . . ?
Ag1 P1 C23 C28 -40.2(2) . . . . ?
Ag1 P1 C29 C30 -39.97(17) . . . . ?
Ag1 P1 C29 C34 138.05(17) . . . . ?
P1 C17 C18 C19 -178.8(2) . . . . ?
P1 C17 C22 C21 179.8(2) . . . . ?
P1 C23 C24 C25 178.8(2) . . . . ?
P1 C23 C28 C27 -177.5(2) . . . . ?
P1 C29 C30 C31 178.44(16) . . . . ?
P1 C29 C34 C33 -177.13(18) . . . . ?
N1 N2 C2 C3 175.3(2) . . . . ?
N2 N1 C1 S1 175.37(15) . . . . ?
N2 N1 C1 N3 -4.6(3) . . . . ?
N2 C2 C3 C4 174.9(2) . . . . ?
N2 C2 C3 C16 -10.0(4) . . . . ?
C1 N1 N2 C2 -176.0(2) . . . . ?
C2 C3 C4 C5 -14.7(3) . . . . ?
C2 C3 C4 C9 165.8(2) . . . . ?
C2 C3 C16 C11 -171.6(2) . . . . ?
C2 C3 C16 C15 8.5(3) . . . . ?
C3 C4 C5 C6 177.0(3) . . . . ?
C3 C4 C9 C8 -173.5(2) . . . . ?
C3 C4 C9 C10 8.2(3) . . . . ?
C4 C3 C16 C11 3.2(3) . . . . ?
C4 C3 C16 C15 -176.7(2) . . . . ?
C4 C5 C6 C7 -1.3(5) . . . . ?
C4 C9 C10 C11 -0.5(4) . . . . ?
C5 C4 C9 C8 6.9(3) . . . . ?
C5 C4 C9 C10 -171.4(2) . . . . ?
C5 C6 C7 C8 2.5(5) . . . . ?
C6 C7 C8 C9 1.2(5) . . . . ?
C7 C8 C9 C4 -6.1(4) . . . . ?
C7 C8 C9 C10 172.2(3) . . . . ?
C8 C9 C10 C11 -178.7(2) . . . . ?
C9 C4 C5 C6 -3.5(4) . . . . ?
C9 C10 C11 C12 174.2(2) . . . . ?
C9 C10 C11 C16 -5.8(4) . . . . ?
C10 C11 C12 C13 178.6(2) . . . . ?
C10 C11 C16 C3 4.4(3) . . . . ?
C10 C11 C16 C15 -175.7(2) . . . . ?
C11 C12 C13 C14 -1.7(4) . . . . ?
C12 C11 C16 C3 -175.7(2) . . . . ?
C12 C11 C16 C15 4.2(3) . . . . ?
C12 C13 C14 C15 1.9(4) . . . . ?
C13 C14 C15 C16 1.2(4) . . . . ?
C14 C15 C16 C3 175.7(2) . . . . ?
C14 C15 C16 C11 -4.2(3) . . . . ?
C16 C3 C4 C5 170.0(2) . . . . ?
C16 C3 C4 C9 -9.5(3) . . . . ?
C16 C11 C12 C13 -1.4(4) . . . . ?
C17 P1 C23 C24 -90.9(2) . . . . ?
C17 P1 C23 C28 87.8(2) . . . . ?
C17 P1 C29 C30 -160.35(16) . . . . ?
C17 P1 C29 C34 17.7(2) . . . . ?
C17 C18 C19 C20 -1.0(5) . . . . ?
C18 C17 C22 C21 1.8(4) . . . . ?
C18 C19 C20 C21 1.9(5) . . . . ?
C19 C20 C21 C22 -1.1(5) . . . . ?
C20 C21 C22 C17 -0.8(5) . . . . ?
C22 C17 C18 C19 -0.9(4) . . . . ?
C23 P1 C17 C18 -6.7(3) . . . . ?
C23 P1 C17 C22 175.4(2) . . . . ?
C23 P1 C29 C30 89.95(18) . . . . ?
C23 P1 C29 C34 -92.03(19) . . . . ?
C23 C24 C25 C26 -1.2(5) . . . . ?
C24 C23 C28 C27 1.3(4) . . . . ?
C24 C25 C26 C27 1.0(5) . . . . ?
C25 C26 C27 C28 0.4(4) . . . . ?
C26 C27 C28 C23 -1.5(4) . . . . ?
C28 C23 C24 C25 0.1(4) . . . . ?
C29 P1 C17 C18 -116.4(2) . . . . ?
C29 P1 C17 C22 65.6(2) . . . . ?
C29 P1 C23 C24 18.4(3) . . . . ?
C29 P1 C23 C28 -162.9(2) . . . . ?
C29 C30 C31 C32 -1.4(3) . . . . ?
C30 C29 C34 C33 0.9(3) . . . . ?
C30 C31 C32 C33 1.3(3) . . . . ?
C31 C32 C33 C34 -0.1(3) . . . . ?
C32 C33 C34 C29 -1.0(3) . . . . ?
C34 C29 C30 C31 0.3(3) . . . . ?
